data_1531296
loop_
_publ_author_name
'Dhar, S.K.'
'Palenzona, A.'
'Manfrinetti, P.'
'Pani, M.'

_publ_section_title
;
 Structural and magnetic properties of the (Mn5 Si3)-type (Gd1-x Scx)5 Ge3
 compounds
;
_journal_name_full 'Journal of Alloys Compd.'
_journal_page_first 1
_journal_page_last 8
_journal_volume 347
_journal_year 2002
_chemical_formula_sum 'Gd4.57 Ge3 Sc0.43'
_chemical_name_systematic '(Gd4.57 Sc0.43) Ge3'
_space_group_IT_number 193
_symmetry_space_group_name_Hall '-P 6c 2'
_symmetry_space_group_name_H-M 'P 63/m c m'
_cell_angle_alpha 90
_cell_angle_beta 90
_cell_angle_gamma 120
_cell_formula_units_Z 2
_cell_length_a 8.525
_cell_length_b 8.525
_cell_length_c 6.384
_cell_volume 401.802
_citation_journal_id_ASTM JALCEU
_cod_data_source_file Dhar_JALCEU_2002_579.cif
_cod_data_source_block Gd4.57Ge3Sc0.43
_cod_original_cell_volume 401.8021
_cod_database_code 1531296

loop_
_symmetry_equiv_pos_as_xyz
x,y,z
x-y,x,z+1/2
-y,x-y,z
-x,-y,z+1/2
-x+y,-x,z
y,-x+y,z+1/2
-y,-x,-z
x-y,-y,-z+1/2
x,x-y,-z
y,x,-z+1/2
-x+y,y,-z
-x,-x+y,-z+1/2
-x,-y,-z
-x+y,-x,-z-1/2
y,-x+y,-z
x,y,-z-1/2
x-y,x,-z
-y,x-y,-z-1/2
y,x,z
-x+y,y,z-1/2
-x,-x+y,z
-y,-x,z-1/2
x-y,-y,z
x,x-y,z-1/2

loop_
_atom_site_label
_atom_site_type_symbol
_atom_site_fract_x
_atom_site_fract_y
_atom_site_fract_z
_atom_site_occupancy
_atom_site_U_iso_or_equiv
Gd2 Gd 0.2437 0 0.25 0.982 0.0
Sc2 Sc 0.2437 0 0.25 0.018 0.0
Gd1 Gd 0.3333 0.6667 0 0.812 0.0
Sc1 Sc 0.3333 0.6667 0 0.188 0.0
Ge1 Ge 0.6048 0 0.25 1 0.0
